data_4125279
loop_
_publ_author_name
'Ye, Heng-Yun'
'Ge, Jia-Zhen'
'Tang, Yuan-Yuan'
'Li, Peng-Fei'
'Zhang, Yi'
'You, Yu-Meng'
'Xiong, Ren-Gen'

_publ_section_title
;
 Molecular Ferroelectric with Most Equivalent Polarization Directions
 Induced by the Plastic Phase Transition.
;
_journal_issue 40
_journal_name_full 'Journal of the American Chemical Society'
_journal_page_first 13175
_journal_paper_doi 10.1021/jacs.6b08817
_journal_volume 138
_journal_year 2016
_chemical_formula_sum 'C8 H20 Cl N O4'
_chemical_formula_weight 229.70
_space_group_crystal_system monoclinic
_space_group_IT_number 9
_space_group_name_Hall 'C -2yc'
_space_group_name_H-M_alt 'C 1 c 1'
_symmetry_space_group_name_Hall 'C -2yc'
_symmetry_space_group_name_H-M 'C 1 c 1'
_atom_sites_solution_hydrogens geom
_audit_creation_method SHELXL-2014/7
_cell_angle_alpha 90
_cell_angle_beta 115.009(10)
_cell_angle_gamma 90
_cell_formula_units_Z 4
_cell_length_a 12.518(8)
_cell_length_b 7.417(4)
_cell_length_c 13.997(9)
_cell_measurement_reflns_used 1568
_cell_measurement_temperature 173(2)
_cell_measurement_theta_max 27.4778
_cell_measurement_theta_min 3.2121
_cell_volume 1177.7(12)
_computing_structure_refinement 'SHELXL-2014/7 (Sheldrick, 2014)'
_diffrn_ambient_temperature 173(2)
_diffrn_measured_fraction_theta_full 0.997
_diffrn_measured_fraction_theta_max 0.998
_diffrn_measurement_device_type 'Rigaku saturn 724'
_diffrn_radiation_type MoK\a
_diffrn_radiation_wavelength 0.71073
_diffrn_reflns_av_R_equivalents 0.0344
_diffrn_reflns_av_unetI/netI 0.0478
_diffrn_reflns_Laue_measured_fraction_full 0.997
_diffrn_reflns_Laue_measured_fraction_max 0.998
_diffrn_reflns_limit_h_max 16
_diffrn_reflns_limit_h_min -16
_diffrn_reflns_limit_k_max 9
_diffrn_reflns_limit_k_min -9
_diffrn_reflns_limit_l_max 18
_diffrn_reflns_limit_l_min -18
_diffrn_reflns_number 6186
_diffrn_reflns_point_group_measured_fraction_full 0.993
_diffrn_reflns_point_group_measured_fraction_max 0.988
_diffrn_reflns_theta_full 25.242
_diffrn_reflns_theta_max 27.454
_diffrn_reflns_theta_min 3.212
_exptl_absorpt_coefficient_mu 0.317
_exptl_absorpt_correction_T_max 1.0000
_exptl_absorpt_correction_T_min 0.8945
_exptl_absorpt_correction_type multi-scan
_exptl_crystal_colour Colorless
_exptl_crystal_density_diffrn 1.296
_exptl_crystal_description Prism
_exptl_crystal_F_000 496
_exptl_crystal_size_max 0.22
_exptl_crystal_size_mid 0.17
_exptl_crystal_size_min 0.15
_refine_diff_density_max 0.463
_refine_diff_density_min -0.389
_refine_diff_density_rms 0.053
_refine_ls_abs_structure_details
;
 Flack x determined using 1007 quotients [(I+)-(I-)]/[(I+)+(I-)]
 (Parsons, Flack and Wagner, Acta Cryst. B69 (2013) 249-259).
;
_refine_ls_abs_structure_Flack 0.51(3)
_refine_ls_extinction_method none
_refine_ls_goodness_of_fit_ref 1.058
_refine_ls_hydrogen_treatment constr
_refine_ls_matrix_type full
_refine_ls_number_parameters 127
_refine_ls_number_reflns 2673
_refine_ls_number_restraints 2
_refine_ls_restrained_S_all 1.058
_refine_ls_R_factor_all 0.0572
_refine_ls_R_factor_gt 0.0507
_refine_ls_shift/su_max 0.001
_refine_ls_shift/su_mean 0.000
_refine_ls_structure_factor_coef Fsqd
_refine_ls_weighting_details 'w=1/[\s^2^(Fo^2^)+(0.0464P)^2^+1.5143P] where P=(Fo^2^+2Fc^2^)/3'
_refine_ls_weighting_scheme calc
_refine_ls_wR_factor_gt 0.1156
_refine_ls_wR_factor_ref 0.1198
_reflns_Friedel_coverage 0.977
_reflns_Friedel_fraction_full 0.988
_reflns_Friedel_fraction_max 0.978
_reflns_number_gt 2418
_reflns_number_total 2673
_reflns_threshold_expression 'I > 2\s(I)'
_cod_data_source_file ja6b08817_si_001.cif
_cod_data_source_block shelxl
_cod_depositor_comments
;
The following automatic conversions were performed:

'_exptl_absorpt_correction_type' value 'Multi-scan' changed to
'multi-scan' according to
/usr/data/users/saulius/crontab/automatic-downloads/rss-feeds/ACS/lib/dictionaries/cif_core.dic
dictionary named 'cif_core.dic' version 2.4.2 from 2011-04-26.

Automatic conversion script
Id: cif_fix_values 4268 2015-11-12 08:31:59Z antanas 

 Adding full bibliography for 4125279.cif.
;
_cod_original_cell_volume 1177.7(13)
_cod_database_code 4125279
_shelx_shelxl_version_number 2014/7
_shelx_space_group_comment
;
The symmetry employed for this shelxl refinement is uniquely defined
by the following loop, which should always be used as a source of
symmetry information in preference to the above space-group names.
They are only intended as comments.
;

loop_
_space_group_symop_operation_xyz
'x, y, z'
'x, -y, z+1/2'
'x+1/2, y+1/2, z'
'x+1/2, -y+1/2, z+1/2'

loop_
_atom_site_label
_atom_site_type_symbol
_atom_site_fract_x
_atom_site_fract_y
_atom_site_fract_z
_atom_site_U_iso_or_equiv
_atom_site_adp_type
_atom_site_occupancy
_atom_site_site_symmetry_order
_atom_site_calc_flag
_atom_site_refinement_flags_posn
_atom_site_refinement_flags_adp
Cl1 Cl 0.00000(9) -0.87269(12) 0.00000(9) 0.0287(2) Uani 1 1 d . .
N1 N -0.6300(3) -0.8795(5) -0.2512(2) 0.0246(7) Uani 1 1 d . .
C1 C -0.5061(4) -0.8777(6) -0.1633(3) 0.0317(10) Uani 1 1 d . .
H1A H -0.5033 -0.7887 -0.1096 0.038 Uiso 1 1 calc R U
H1B H -0.4894 -0.9977 -0.1292 0.038 Uiso 1 1 calc R U
C2 C -0.6403(4) -1.0069(6) -0.3393(4) 0.0357(10) Uani 1 1 d . .
H2A H -0.5932 -0.9575 -0.3750 0.043 Uiso 1 1 calc R U
H2B H -0.7237 -1.0095 -0.3918 0.043 Uiso 1 1 calc R U
C3 C -0.7134(4) -0.9422(7) -0.2056(3) 0.0325(10) Uani 1 1 d . .
H3A H -0.7933 -0.9529 -0.2636 0.039 Uiso 1 1 calc R U
H3B H -0.6888 -1.0640 -0.1753 0.039 Uiso 1 1 calc R U
C4 C -0.6598(4) -0.6907(6) -0.2959(3) 0.0300(9) Uani 1 1 d . .
H4A H -0.6464 -0.6061 -0.2373 0.036 Uiso 1 1 calc R U
H4B H -0.6046 -0.6574 -0.3270 0.036 Uiso 1 1 calc R U
C5 C -0.4097(5) -0.8326(9) -0.1977(5) 0.0523(16) Uani 1 1 d . .
H5A H -0.3331 -0.8344 -0.1363 0.078 Uiso 1 1 calc R U
H5B H -0.4098 -0.9218 -0.2494 0.078 Uiso 1 1 calc R U
H5C H -0.4237 -0.7123 -0.2297 0.078 Uiso 1 1 calc R U
C6 C -0.6006(7) -1.1991(8) -0.3059(6) 0.0594(17) Uani 1 1 d . .
H6A H -0.6105 -1.2707 -0.3680 0.089 Uiso 1 1 calc R U
H6B H -0.5173 -1.1993 -0.2557 0.089 Uiso 1 1 calc R U
H6C H -0.6482 -1.2515 -0.2725 0.089 Uiso 1 1 calc R U
C7 C -0.7201(6) -0.8215(10) -0.1215(5) 0.0575(18) Uani 1 1 d . .
H7A H -0.7760 -0.8723 -0.0966 0.086 Uiso 1 1 calc R U
H7B H -0.6419 -0.8126 -0.0625 0.086 Uiso 1 1 calc R U
H7C H -0.7466 -0.7012 -0.1509 0.086 Uiso 1 1 calc R U
C8 C -0.7841(5) -0.6661(9) -0.3787(5) 0.0449(15) Uani 1 1 d . .
H8A H -0.7955 -0.5407 -0.4031 0.067 Uiso 1 1 calc R U
H8B H -0.7979 -0.7465 -0.4383 0.067 Uiso 1 1 calc R U
H8C H -0.8398 -0.6951 -0.3484 0.067 Uiso 1 1 calc R U
O4 O 0.0104(4) -0.9903(6) 0.0835(3) 0.0585(12) Uani 1 1 d . .
O3 O 0.0409(5) -0.9575(8) -0.0675(4) 0.0890(19) Uani 1 1 d . .
O2 O -0.1173(5) -0.8303(13) -0.0585(6) 0.143(4) Uani 1 1 d . .
O1 O 0.0623(9) -0.7188(9) 0.0373(5) 0.153(4) Uani 1 1 d . .

loop_
_atom_site_aniso_label
_atom_site_aniso_U_11
_atom_site_aniso_U_22
_atom_site_aniso_U_33
_atom_site_aniso_U_23
_atom_site_aniso_U_13
_atom_site_aniso_U_12
Cl1 0.0284(4) 0.0291(4) 0.0279(4) 0.0017(6) 0.0111(3) 0.0005(5)
N1 0.0257(17) 0.0218(17) 0.0220(15) 0.0004(13) 0.0059(13) -0.0025(14)
C1 0.024(2) 0.037(2) 0.025(2) 0.0076(18) 0.0011(16) 0.0047(18)
C2 0.047(3) 0.030(2) 0.028(2) -0.0034(18) 0.0144(19) 0.002(2)
C3 0.028(2) 0.033(2) 0.037(2) 0.0022(19) 0.0146(18) -0.0048(18)
C4 0.032(2) 0.021(2) 0.032(2) 0.0059(17) 0.0090(18) -0.0017(17)
C5 0.029(3) 0.075(4) 0.052(4) 0.008(3) 0.015(2) -0.001(3)
C6 0.092(5) 0.032(3) 0.052(4) 0.000(3) 0.029(3) 0.015(3)
C7 0.072(5) 0.065(4) 0.055(4) 0.000(4) 0.045(4) -0.002(4)
C8 0.034(3) 0.038(3) 0.047(4) 0.013(3) 0.002(2) 0.009(2)
O4 0.070(3) 0.060(3) 0.053(2) 0.031(2) 0.032(2) 0.018(2)
O3 0.138(5) 0.085(4) 0.082(4) -0.011(3) 0.084(4) 0.008(4)
O2 0.053(3) 0.241(9) 0.142(6) 0.132(6) 0.047(3) 0.079(4)
O1 0.272(10) 0.085(4) 0.106(5) -0.042(4) 0.083(6) -0.122(5)

loop_
_atom_type_symbol
_atom_type_description
_atom_type_scat_dispersion_real
_atom_type_scat_dispersion_imag
_atom_type_scat_source
C C 0.0033 0.0016 'International Tables Vol C Tables 4.2.6.8 and 6.1.1.4'
H H 0.0000 0.0000 'International Tables Vol C Tables 4.2.6.8 and 6.1.1.4'
N N 0.0061 0.0033 'International Tables Vol C Tables 4.2.6.8 and 6.1.1.4'
O O 0.0106 0.0060 'International Tables Vol C Tables 4.2.6.8 and 6.1.1.4'
Cl Cl 0.1484 0.1585 'International Tables Vol C Tables 4.2.6.8 and 6.1.1.4'

loop_
_geom_angle_atom_site_label_1
_geom_angle_atom_site_label_2
_geom_angle_atom_site_label_3
_geom_angle
O1 Cl1 O2 109.3(7)
O1 Cl1 O3 108.8(5)
O2 Cl1 O3 107.7(5)
O1 Cl1 O4 111.3(4)
O2 Cl1 O4 109.4(3)
O3 Cl1 O4 110.3(3)
C3 N1 C4 111.5(3)
C3 N1 C2 108.5(3)
C4 N1 C2 108.6(3)
C3 N1 C1 108.2(3)
C4 N1 C1 108.4(3)
C2 N1 C1 111.8(3)
C5 C1 N1 115.0(4)
N1 C2 C6 115.5(4)
C7 C3 N1 115.1(4)
C8 C4 N1 115.0(4)

loop_
_geom_bond_atom_site_label_1
_geom_bond_atom_site_label_2
_geom_bond_distance
Cl1 O1 1.356(5)
Cl1 O2 1.382(5)
Cl1 O3 1.399(5)
Cl1 O4 1.420(4)
N1 C3 1.509(5)
N1 C4 1.515(5)
N1 C2 1.516(5)
N1 C1 1.519(5)
C1 C5 1.514(7)
C2 C6 1.517(8)
C3 C7 1.508(8)
C4 C8 1.508(7)
